data_4106245
loop_
_publ_author_name
'Andy M. Chapman'
'Mairi F. Haddow'
'Duncan F. Wass'

_publ_section_title
;
 Frustrated Lewis Pairs beyond the Main Group: Cationic
 Zirconocene-Phosphinoaryloxide Complexes and Their Application in
 Catalytic Dehydrogenation of Amine Boranes
;
_journal_name_full 'Journal of the American Chemical Society'
_journal_page_first 8826
_journal_page_last 8829
_journal_paper_doi 10.1021/ja201989c
_journal_volume 133
_journal_year 2011
_chemical_formula_moiety 'C24 H32 O P Zr, B C24 F20'
_chemical_formula_sum 'C48 H32 B F20 O P Zr'
_chemical_formula_weight 1137.74
_chemical_name_systematic
; 
 ? 
;
_space_group_IT_number 33
_symmetry_cell_setting orthorhombic
_symmetry_space_group_name_Hall 'P 2c -2n'
_symmetry_space_group_name_H-M 'P n a 21'
_atom_sites_solution_hydrogens geom
_atom_sites_solution_primary direct
_atom_sites_solution_secondary difmap
_audit_creation_method SHELXL-97
_cell_angle_alpha 90.00
_cell_angle_beta 90.00
_cell_angle_gamma 90.00
_cell_formula_units_Z 4
_cell_length_a 26.2357(8)
_cell_length_b 10.3821(3)
_cell_length_c 16.5816(5)
_cell_measurement_reflns_used 9730
_cell_measurement_temperature 100(2)
_cell_measurement_theta_max 29.35
_cell_measurement_theta_min 2.31
_cell_volume 4516.5(2)
_computing_cell_refinement 'Bruker Apex II'
_computing_data_collection 'Bruker Apex II'
_computing_data_reduction 'Bruker SAINT'
_computing_molecular_graphics 'Bruker ShelXTL'
_computing_publication_material 'Bruker ShelXTL'
_computing_structure_refinement 'SHELXL-97 (Sheldrick, 2008)'
_computing_structure_solution 'SHELXS-97 (Sheldrick, 2008)'
_diffrn_ambient_temperature 100(2)
_diffrn_measured_fraction_theta_full 0.991
_diffrn_measured_fraction_theta_max 0.882
_diffrn_measurement_device_type 'Bruker Apex II kappa CCD area detector'
_diffrn_measurement_method 'omega scans'
_diffrn_radiation_monochromator graphite
_diffrn_radiation_source 'fine-focus sealed tube'
_diffrn_radiation_type MoK\a
_diffrn_radiation_wavelength 0.71073
_diffrn_reflns_av_R_equivalents 0.0214
_diffrn_reflns_av_sigmaI/netI 0.0202
_diffrn_reflns_limit_h_max 35
_diffrn_reflns_limit_h_min -32
_diffrn_reflns_limit_k_max 13
_diffrn_reflns_limit_k_min -14
_diffrn_reflns_limit_l_max 22
_diffrn_reflns_limit_l_min -21
_diffrn_reflns_number 45450
_diffrn_reflns_theta_full 27.50
_diffrn_reflns_theta_max 29.55
_diffrn_reflns_theta_min 1.55
_exptl_absorpt_coefficient_mu 0.400
_exptl_absorpt_correction_T_max 0.7459
_exptl_absorpt_correction_T_min 0.6254
_exptl_absorpt_correction_type multi-scan
_exptl_absorpt_process_details 'SADABS V2008/1'
_exptl_crystal_colour yellow
_exptl_crystal_density_diffrn 1.673
_exptl_crystal_description BLOCK
_exptl_crystal_F_000 2272
_exptl_crystal_size_max 0.48
_exptl_crystal_size_mid 0.46
_exptl_crystal_size_min 0.20
_refine_diff_density_max 0.338
_refine_diff_density_min -0.528
_refine_diff_density_rms 0.044
_refine_ls_abs_structure_details 'Flack H D (1983), Acta Cryst. A39, 876-881'
_refine_ls_abs_structure_Flack -0.010(17)
_refine_ls_extinction_method none
_refine_ls_goodness_of_fit_ref 1.042
_refine_ls_hydrogen_treatment constr
_refine_ls_matrix_type full
_refine_ls_number_parameters 656
_refine_ls_number_reflns 9575
_refine_ls_number_restraints 1
_refine_ls_restrained_S_all 1.042
_refine_ls_R_factor_all 0.0252
_refine_ls_R_factor_gt 0.0232
_refine_ls_shift/su_max 0.002
_refine_ls_shift/su_mean 0.000
_refine_ls_structure_factor_coef Fsqd
_refine_ls_weighting_details 'calc w=1/[\s^2^(Fo^2^)+(0.0347P)^2^+1.0009P] where P=(Fo^2^+2Fc^2^)/3'
_refine_ls_weighting_scheme calc
_refine_ls_wR_factor_gt 0.0585
_refine_ls_wR_factor_ref 0.0597
_reflns_number_gt 9174
_reflns_number_total 9575
_reflns_threshold_expression >2sigma(I)
_cod_data_source_file ja201989c_si_002.cif
_cod_data_source_block amc253_0m
_cod_database_code 4106245

loop_
_symmetry_equiv_pos_as_xyz
'x, y, z'
'-x, -y, z+1/2'
'x+1/2, -y+1/2, z'
'-x+1/2, y+1/2, z+1/2'

loop_
_atom_site_label
_atom_site_type_symbol
_atom_site_fract_x
_atom_site_fract_y
_atom_site_fract_z
_atom_site_U_iso_or_equiv
_atom_site_adp_type
_atom_site_occupancy
_atom_site_symmetry_multiplicity
_atom_site_calc_flag
_atom_site_refinement_flags
B1 B 0.91727(7) 0.76406(19) 0.76434(11) 0.0167(4) Uani 1 1 d .
C1 C 0.68386(8) 0.1052(2) 0.53082(11) 0.0294(4) Uani 1 1 d .
H1 H 0.6538 0.1547 0.5104 0.035 Uiso 1 1 calc R
C2 C 0.69461(8) -0.0246(2) 0.51348(12) 0.0307(5) Uani 1 1 d .
H2 H 0.6738 -0.0825 0.4783 0.037 Uiso 1 1 calc R
C3 C 0.74339(8) -0.0532(2) 0.54522(12) 0.0335(5) Uani 1 1 d .
H3 H 0.7631 -0.1341 0.5353 0.040 Uiso 1 1 calc R
C4 C 0.76311(8) 0.0615(2) 0.57961(12) 0.0341(5) Uani 1 1 d .
H4 H 0.7988 0.0738 0.5994 0.041 Uiso 1 1 calc R
C5 C 0.72658(9) 0.1586(2) 0.57200(12) 0.0338(5) Uani 1 1 d .
H5 H 0.7316 0.2517 0.5853 0.041 Uiso 1 1 calc R
C6 C 0.70001(8) -0.2377(2) 0.70742(14) 0.0307(4) Uani 1 1 d .
H6 H 0.7334 -0.2815 0.7171 0.037 Uiso 1 1 calc R
C7 C 0.67176(8) -0.2419(2) 0.63470(14) 0.0315(4) Uani 1 1 d .
H7 H 0.6819 -0.2887 0.5845 0.038 Uiso 1 1 calc R
C8 C 0.62410(7) -0.18412(19) 0.64913(12) 0.0284(4) Uani 1 1 d .
H8 H 0.5946 -0.1832 0.6109 0.034 Uiso 1 1 calc R
C9 C 0.62245(7) -0.14722(19) 0.73128(12) 0.0243(4) Uani 1 1 d .
H9 H 0.5917 -0.1149 0.7606 0.029 Uiso 1 1 calc R
C10 C 0.66918(7) -0.18085(18) 0.76696(12) 0.0244(4) Uani 1 1 d .
H10 H 0.6772 -0.1763 0.8258 0.029 Uiso 1 1 calc R
C11 C 0.74042(8) 0.1871(2) 0.76755(11) 0.0277(4) Uani 1 1 d .
C12 C 0.78965(9) 0.2300(3) 0.78516(12) 0.0409(6) Uani 1 1 d .
H12 H 0.8177 0.1723 0.7831 0.049 Uiso 1 1 calc R
C13 C 0.79686(13) 0.3590(3) 0.80584(13) 0.0601(10) Uani 1 1 d .
H13 H 0.8300 0.3884 0.8197 0.072 Uiso 1 1 calc R
C14 C 0.75651(16) 0.4447(3) 0.80649(15) 0.0617(10) Uani 1 1 d .
H14 H 0.7619 0.5319 0.8218 0.074 Uiso 1 1 calc R
C15 C 0.70881(12) 0.4040(2) 0.78514(13) 0.0458(6) Uani 1 1 d .
H15 H 0.6815 0.4640 0.7840 0.055 Uiso 1 1 calc R
C16 C 0.69966(9) 0.2745(2) 0.76490(11) 0.0297(4) Uani 1 1 d .
C17 C 0.63421(13) 0.3889(3) 0.61508(15) 0.0545(7) Uani 1 1 d .
H17A H 0.6137 0.4458 0.5808 0.082 Uiso 1 1 calc R
H17B H 0.6506 0.3230 0.5816 0.082 Uiso 1 1 calc R
H17C H 0.6604 0.4395 0.6429 0.082 Uiso 1 1 calc R
C18 C 0.57208(13) 0.4312(3) 0.72396(18) 0.0589(8) Uani 1 1 d .
H18A H 0.5972 0.4851 0.7518 0.088 Uiso 1 1 calc R
H18B H 0.5489 0.3928 0.7636 0.088 Uiso 1 1 calc R
H18C H 0.5525 0.4842 0.6861 0.088 Uiso 1 1 calc R
C19 C 0.55946(10) 0.2425(3) 0.63277(17) 0.0526(7) Uani 1 1 d .
H19A H 0.5393 0.2984 0.5974 0.079 Uiso 1 1 calc R
H19B H 0.5369 0.2012 0.6721 0.079 Uiso 1 1 calc R
H19C H 0.5765 0.1764 0.6004 0.079 Uiso 1 1 calc R
C20 C 0.59970(10) 0.3237(2) 0.67740(14) 0.0435(6) Uani 1 1 d .
C21 C 0.55134(8) 0.1455(2) 0.83543(16) 0.0405(5) Uani 1 1 d .
H21A H 0.5488 0.0693 0.8008 0.061 Uiso 1 1 calc R
H21B H 0.5317 0.2162 0.8117 0.061 Uiso 1 1 calc R
H21C H 0.5377 0.1253 0.8890 0.061 Uiso 1 1 calc R
C22 C 0.61166(10) 0.3087(2) 0.89531(14) 0.0398(5) Uani 1 1 d .
H22A H 0.5944 0.2945 0.9470 0.060 Uiso 1 1 calc R
H22B H 0.5955 0.3809 0.8671 0.060 Uiso 1 1 calc R
H22C H 0.6477 0.3285 0.9050 0.060 Uiso 1 1 calc R
C23 C 0.63715(8) 0.0810(2) 0.88868(12) 0.0297(4) Uani 1 1 d .
H23A H 0.6246 0.0755 0.9442 0.045 Uiso 1 1 calc R
H23B H 0.6735 0.1028 0.8892 0.045 Uiso 1 1 calc R
H23C H 0.6323 -0.0021 0.8617 0.045 Uiso 1 1 calc R
C24 C 0.60751(8) 0.1859(2) 0.84311(12) 0.0291(4) Uani 1 1 d .
C25 C 0.84119(9) 0.4545(3) 0.61863(14) 0.0419(6) Uani 1 1 d .
C26 C 0.82379(7) 0.5792(3) 0.61872(13) 0.0370(5) Uani 1 1 d .
C27 C 0.84741(6) 0.66958(18) 0.66663(13) 0.0265(4) Uani 1 1 d .
C28 C 0.88867(6) 0.64351(18) 0.71711(11) 0.0207(4) Uani 1 1 d .
C29 C 0.90509(8) 0.51705(19) 0.71295(12) 0.0259(4) Uani 1 1 d .
C30 C 0.88187(8) 0.42333(19) 0.66573(15) 0.0354(5) Uani 1 1 d .
C31 C 0.94180(6) 0.84269(17) 0.68686(10) 0.0165(3) Uani 1 1 d .
C32 C 0.97949(6) 0.78457(17) 0.64034(10) 0.0181(3) Uani 1 1 d .
C33 C 0.99793(6) 0.83356(18) 0.56900(10) 0.0209(4) Uani 1 1 d .
C34 C 0.97889(7) 0.9486(2) 0.53982(11) 0.0249(4) Uani 1 1 d .
C35 C 0.94088(8) 1.00914(17) 0.58228(12) 0.0251(4) Uani 1 1 d .
C36 C 0.92315(6) 0.95606(18) 0.65356(10) 0.0199(3) Uani 1 1 d .
C37 C 0.89779(6) 0.97026(19) 0.85121(11) 0.0204(4) Uani 1 1 d .
C38 C 0.87026(7) 1.0509(2) 0.90113(12) 0.0281(4) Uani 1 1 d .
C39 C 0.82170(8) 1.0161(2) 0.92391(12) 0.0299(5) Uani 1 1 d .
C40 C 0.80190(6) 0.9021(2) 0.89677(11) 0.0247(4) Uani 1 1 d .
C41 C 0.83035(7) 0.82479(19) 0.84624(11) 0.0220(4) Uani 1 1 d .
C42 C 0.87923(6) 0.85486(18) 0.82020(10) 0.0184(3) Uani 1 1 d .
C43 C 0.97279(9) 0.5842(2) 0.95378(12) 0.0326(5) Uani 1 1 d .
C44 C 1.02209(10) 0.6274(2) 0.95995(12) 0.0357(5) Uani 1 1 d .
C45 C 1.04040(7) 0.7124(2) 0.90341(12) 0.0284(4) Uani 1 1 d .
C46 C 1.00866(7) 0.75373(18) 0.84183(11) 0.0215(4) Uani 1 1 d .
C47 C 0.95879(7) 0.71306(18) 0.83190(10) 0.0195(3) Uani 1 1 d .
C48 C 0.94252(7) 0.62809(19) 0.89165(11) 0.0253(4) Uani 1 1 d .
F1 F 0.81814(6) 0.36399(17) 0.57314(11) 0.0640(5) Uani 1 1 d .
F2 F 0.78348(5) 0.61242(17) 0.57264(9) 0.0559(4) Uani 1 1 d .
F3 F 0.82831(4) 0.79099(11) 0.66262(8) 0.0311(2) Uani 1 1 d .
F4 F 0.94564(5) 0.47562(11) 0.75599(8) 0.0320(3) Uani 1 1 d .
F5 F 0.89947(6) 0.30187(12) 0.66841(10) 0.0504(4) Uani 1 1 d .
F6 F 1.02975(4) 0.83840(11) 0.78996(6) 0.0250(2) Uani 1 1 d .
F7 F 1.08863(4) 0.75433(14) 0.90780(7) 0.0397(3) Uani 1 1 d .
F8 F 1.05238(6) 0.58439(15) 1.01973(8) 0.0515(4) Uani 1 1 d .
F9 F 0.95417(7) 0.49960(12) 1.00790(9) 0.0493(4) Uani 1 1 d .
F10 F 0.89432(4) 0.58233(11) 0.88953(7) 0.0316(3) Uani 1 1 d .
F11 F 0.94482(4) 1.01051(10) 0.83013(7) 0.0245(2) Uani 1 1 d .
F12 F 0.88924(5) 1.16461(14) 0.92548(9) 0.0463(4) Uani 1 1 d .
F13 F 0.79378(5) 1.09517(16) 0.97095(8) 0.0460(4) Uani 1 1 d .
F14 F 0.75419(4) 0.86725(13) 0.91865(7) 0.0335(3) Uani 1 1 d .
F15 F 0.80737(4) 0.71522(12) 0.82262(8) 0.0312(3) Uani 1 1 d .
F16 F 0.88462(4) 1.02178(10) 0.68877(7) 0.0269(2) Uani 1 1 d .
F17 F 0.92088(6) 1.11873(12) 0.55366(7) 0.0428(3) Uani 1 1 d .
F18 F 0.99633(6) 0.99817(12) 0.47049(7) 0.0384(3) Uani 1 1 d .
F19 F 1.03365(4) 0.77026(12) 0.52633(7) 0.0312(3) Uani 1 1 d .
F20 F 0.99932(3) 0.67069(9) 0.66419(7) 0.0229(2) Uani 1 1 d .
O1 O 0.73185(5) 0.05969(13) 0.75387(8) 0.0236(3) Uani 1 1 d .
P1 P 0.63808(2) 0.20535(5) 0.73974(3) 0.02409(10) Uani 1 1 d .
Zr1 Zr 0.688868(5) -0.009425(15) 0.664372(14) 0.01773(4) Uani 1 1 d .

loop_
_atom_site_aniso_label
_atom_site_aniso_U_11
_atom_site_aniso_U_22
_atom_site_aniso_U_33
_atom_site_aniso_U_23
_atom_site_aniso_U_13
_atom_site_aniso_U_12
B1 0.0178(8) 0.0177(9) 0.0145(8) 0.0016(7) 0.0007(7) -0.0024(7)
C1 0.0380(10) 0.0346(11) 0.0155(8) 0.0043(8) -0.0049(8) -0.0011(9)
C2 0.0368(11) 0.0408(12) 0.0144(9) -0.0033(8) 0.0006(8) -0.0028(9)
C3 0.0311(10) 0.0463(13) 0.0230(9) 0.0008(9) 0.0093(8) 0.0031(10)
C4 0.0266(9) 0.0547(14) 0.0211(9) 0.0086(10) 0.0027(7) -0.0103(10)
C5 0.0456(12) 0.0379(12) 0.0180(9) 0.0088(9) 0.0007(8) -0.0139(10)
C6 0.0274(9) 0.0191(9) 0.0456(12) 0.0044(9) 0.0052(9) 0.0032(8)
C7 0.0367(10) 0.0205(10) 0.0372(10) -0.0091(8) 0.0103(9) -0.0045(9)
C8 0.0250(8) 0.0271(9) 0.0330(12) -0.0043(8) -0.0017(8) -0.0089(7)
C9 0.0193(8) 0.0211(9) 0.0327(10) 0.0012(8) 0.0029(7) -0.0044(7)
C10 0.0266(9) 0.0165(9) 0.0299(9) 0.0061(8) 0.0005(8) -0.0034(7)
C11 0.0340(10) 0.0360(11) 0.0132(8) 0.0046(8) -0.0022(7) -0.0183(9)
C12 0.0403(12) 0.0655(17) 0.0169(9) 0.0055(10) -0.0037(8) -0.0305(12)
C13 0.081(2) 0.082(2) 0.0171(10) 0.0001(12) -0.0008(12) -0.068(2)
C14 0.112(3) 0.0442(16) 0.0287(12) -0.0037(12) 0.0035(14) -0.0519(19)
C15 0.0881(19) 0.0254(11) 0.0241(10) 0.0006(9) 0.0030(11) -0.0225(13)
C16 0.0504(12) 0.0227(10) 0.0160(8) 0.0014(8) -0.0030(8) -0.0146(9)
C17 0.101(2) 0.0299(12) 0.0327(12) 0.0065(10) -0.0087(13) 0.0185(14)
C18 0.095(2) 0.0330(14) 0.0491(15) -0.0026(12) -0.0113(15) 0.0337(15)
C19 0.0607(16) 0.0498(16) 0.0473(14) -0.0124(12) -0.0251(12) 0.0306(13)
C20 0.0706(15) 0.0261(10) 0.0338(13) -0.0004(9) -0.0123(11) 0.0233(11)
C21 0.0347(11) 0.0363(12) 0.0507(14) -0.0049(11) 0.0046(10) 0.0070(10)
C22 0.0625(14) 0.0262(11) 0.0307(11) -0.0074(9) 0.0103(11) 0.0026(10)
C23 0.0420(11) 0.0261(10) 0.0211(9) 0.0012(8) 0.0023(8) -0.0025(9)
C24 0.0382(10) 0.0244(10) 0.0248(9) -0.0031(8) 0.0040(8) 0.0010(8)
C25 0.0341(11) 0.0507(14) 0.0410(13) -0.0282(12) 0.0153(10) -0.0250(11)
C26 0.0212(9) 0.0581(16) 0.0318(11) -0.0191(11) 0.0020(8) -0.0096(10)
C27 0.0197(7) 0.0344(9) 0.0255(8) -0.0076(10) 0.0056(8) -0.0067(7)
C28 0.0189(8) 0.0230(9) 0.0202(8) -0.0024(7) 0.0076(6) -0.0071(7)
C29 0.0293(9) 0.0252(10) 0.0233(9) -0.0017(8) 0.0102(8) -0.0065(8)
C30 0.0418(10) 0.0274(9) 0.0369(10) -0.0114(11) 0.0232(11) -0.0118(8)
C31 0.0167(7) 0.0194(8) 0.0135(7) 0.0001(6) -0.0013(5) -0.0048(6)
C32 0.0163(7) 0.0189(8) 0.0190(8) 0.0007(6) -0.0025(6) -0.0026(7)
C33 0.0191(8) 0.0262(10) 0.0174(8) -0.0019(7) 0.0033(6) -0.0018(7)
C34 0.0341(9) 0.0246(9) 0.0161(8) 0.0038(7) 0.0054(7) -0.0063(8)
C35 0.0425(11) 0.0149(8) 0.0178(8) 0.0026(7) 0.0013(8) 0.0043(7)
C36 0.0242(7) 0.0205(8) 0.0150(9) -0.0026(7) 0.0014(7) 0.0022(6)
C37 0.0159(7) 0.0285(9) 0.0168(8) -0.0009(7) -0.0028(6) -0.0004(7)
C38 0.0233(8) 0.0356(11) 0.0256(9) -0.0138(9) -0.0063(7) 0.0005(8)
C39 0.0238(9) 0.0470(13) 0.0188(9) -0.0140(9) -0.0004(7) 0.0067(8)
C40 0.0168(7) 0.0406(12) 0.0168(8) 0.0028(8) 0.0029(7) 0.0005(8)
C41 0.0224(8) 0.0265(10) 0.0172(8) 0.0004(7) 0.0002(7) -0.0030(7)
C42 0.0181(7) 0.0226(9) 0.0143(7) 0.0025(7) -0.0008(6) 0.0001(7)
C43 0.0575(13) 0.0240(10) 0.0164(8) 0.0047(8) 0.0040(8) 0.0128(10)
C44 0.0546(13) 0.0354(12) 0.0170(9) -0.0040(8) -0.0098(9) 0.0239(10)
C45 0.0292(9) 0.0335(11) 0.0225(9) -0.0126(8) -0.0070(8) 0.0138(8)
C46 0.0260(8) 0.0213(9) 0.0173(8) -0.0048(7) -0.0017(7) 0.0052(7)
C47 0.0232(8) 0.0200(9) 0.0151(8) -0.0011(7) 0.0012(6) 0.0031(7)
C48 0.0357(10) 0.0204(9) 0.0199(8) 0.0013(7) 0.0053(8) 0.0048(8)
F1 0.0533(8) 0.0701(11) 0.0686(11) -0.0515(10) 0.0132(8) -0.0306(8)
F2 0.0237(6) 0.0919(12) 0.0520(8) -0.0362(9) -0.0109(6) -0.0029(7)
F3 0.0217(4) 0.0422(6) 0.0294(5) -0.0073(6) -0.0069(5) 0.0038(4)
F4 0.0450(7) 0.0214(6) 0.0295(6) 0.0011(5) 0.0067(5) 0.0055(5)
F5 0.0743(9) 0.0239(6) 0.0531(8) -0.0156(7) 0.0241(8) -0.0110(6)
F6 0.0191(5) 0.0304(6) 0.0254(5) -0.0006(5) -0.0007(4) -0.0041(4)
F7 0.0278(6) 0.0590(8) 0.0323(6) -0.0196(6) -0.0135(5) 0.0129(6)
F8 0.0731(10) 0.0567(9) 0.0247(6) -0.0027(6) -0.0215(6) 0.0349(8)
F9 0.0918(12) 0.0310(7) 0.0253(6) 0.0140(5) 0.0091(7) 0.0149(7)
F10 0.0403(6) 0.0262(6) 0.0284(6) 0.0073(5) 0.0134(5) -0.0034(5)
F11 0.0182(5) 0.0286(6) 0.0267(6) -0.0086(5) -0.0011(4) -0.0040(4)
F12 0.0319(6) 0.0507(8) 0.0563(8) -0.0378(7) -0.0035(6) -0.0031(6)
F13 0.0309(6) 0.0693(10) 0.0377(7) -0.0322(7) 0.0067(5) 0.0050(7)
F14 0.0189(5) 0.0536(8) 0.0279(5) 0.0005(6) 0.0091(4) -0.0014(5)
F15 0.0261(5) 0.0300(6) 0.0375(7) -0.0040(5) 0.0112(5) -0.0106(5)
F16 0.0361(6) 0.0244(5) 0.0201(5) 0.0024(4) 0.0056(4) 0.0121(5)
F17 0.0766(9) 0.0264(6) 0.0254(6) 0.0111(5) 0.0129(6) 0.0200(6)
F18 0.0569(8) 0.0353(7) 0.0232(6) 0.0108(5) 0.0169(6) 0.0035(6)
F19 0.0286(6) 0.0419(7) 0.0231(6) 0.0037(5) 0.0117(5) 0.0084(5)
F20 0.0221(4) 0.0240(5) 0.0225(5) 0.0032(5) 0.0022(5) 0.0053(4)
O1 0.0223(6) 0.0281(7) 0.0204(6) 0.0044(6) -0.0043(5) -0.0050(5)
P1 0.0354(2) 0.0159(2) 0.0210(2) -0.00103(18) -0.00459(19) 0.0026(2)
Zr1 0.01707(7) 0.01889(8) 0.01723(7) 0.00080(8) -0.00209(7) -0.00153(6)

loop_
_atom_type_symbol
_atom_type_description
_atom_type_scat_dispersion_real
_atom_type_scat_dispersion_imag
_atom_type_scat_source
C C 0.0033 0.0016 'International Tables Vol C Tables 4.2.6.8 and 6.1.1.4'
H H 0.0000 0.0000 'International Tables Vol C Tables 4.2.6.8 and 6.1.1.4'
B B 0.0013 0.0007 'International Tables Vol C Tables 4.2.6.8 and 6.1.1.4'
O O 0.0106 0.0060 'International Tables Vol C Tables 4.2.6.8 and 6.1.1.4'
F F 0.0171 0.0103 'International Tables Vol C Tables 4.2.6.8 and 6.1.1.4'
P P 0.1023 0.0942 'International Tables Vol C Tables 4.2.6.8 and 6.1.1.4'
Zr Zr -2.9673 0.5597 'International Tables Vol C Tables 4.2.6.8 and 6.1.1.4'

loop_
_geom_angle_atom_site_label_1
_geom_angle_atom_site_label_2
_geom_angle_atom_site_label_3
_geom_angle
C47 B1 C31 115.42(14)
C47 B1 C42 101.58(13)
C31 B1 C42 112.85(14)
C47 B1 C28 112.19(15)
C31 B1 C28 100.49(13)
C42 B1 C28 114.94(14)
C2 C1 C5 108.26(19)
C2 C1 Zr1 73.55(12)
C5 C1 Zr1 73.83(11)
C2 C1 H1 125.6
C5 C1 H1 125.6
Zr1 C1 H1 125.6
C1 C2 C3 107.8(2)
C1 C2 Zr1 73.99(11)
C3 C2 Zr1 72.35(12)
C1 C2 H2 125.8
C3 C2 H2 125.8
Zr1 C2 H2 125.8
C2 C3 C4 107.7(2)
C2 C3 Zr1 74.72(12)
C4 C3 Zr1 74.71(11)
C2 C3 H3 125.6
C4 C3 H3 125.6
Zr1 C3 H3 125.6
C5 C4 C3 108.62(19)
C5 C4 Zr1 74.35(12)
C3 C4 Zr1 72.30(11)
C5 C4 H4 125.5
C3 C4 H4 125.5
Zr1 C4 H4 125.5
C4 C5 C1 107.6(2)
C4 C5 Zr1 73.45(12)
C1 C5 Zr1 73.33(12)
C4 C5 H5 125.9
C1 C5 H5 125.9
Zr1 C5 H5 125.9
C10 C6 C7 108.04(17)
C10 C6 Zr1 74.62(11)
C7 C6 Zr1 73.99(13)
C10 C6 H6 125.6
C7 C6 H6 125.6
Zr1 C6 H6 125.6
C8 C7 C6 107.89(18)
C8 C7 Zr1 73.44(11)
C6 C7 Zr1 73.08(12)
C8 C7 H7 125.8
C6 C7 H7 125.8
Zr1 C7 H7 125.8
C7 C8 C9 107.83(18)
C7 C8 Zr1 73.88(11)
C9 C8 Zr1 74.16(10)
C7 C8 H8 125.7
C9 C8 H8 125.7
Zr1 C8 H8 125.7
C10 C9 C8 108.13(17)
C10 C9 Zr1 73.89(10)
C8 C9 Zr1 73.02(11)
C10 C9 H9 125.7
C8 C9 H9 125.7
Zr1 C9 H9 125.7
C9 C10 C6 108.09(18)
C9 C10 Zr1 73.66(11)
C6 C10 Zr1 72.77(11)
C9 C10 H10 125.7
C6 C10 H10 125.7
Zr1 C10 H10 125.7
O1 C11 C12 119.8(2)
O1 C11 C16 119.84(17)
C12 C11 C16 120.3(2)
C13 C12 C11 118.9(3)
C13 C12 H12 120.6
C11 C12 H12 120.6
C14 C13 C12 121.1(2)
C14 C13 H13 119.5
C12 C13 H13 119.5
C15 C14 C13 120.0(2)
C15 C14 H14 120.0
C13 C14 H14 120.0
C14 C15 C16 120.9(3)
C14 C15 H15 119.6
C16 C15 H15 119.6
C11 C16 C15 118.7(2)
C11 C16 P1 115.44(15)
C15 C16 P1 125.7(2)
C20 C17 H17A 109.5
C20 C17 H17B 109.5
H17A C17 H17B 109.5
C20 C17 H17C 109.5
H17A C17 H17C 109.5
H17B C17 H17C 109.5
C20 C18 H18A 109.5
C20 C18 H18B 109.5
H18A C18 H18B 109.5
C20 C18 H18C 109.5
H18A C18 H18C 109.5
H18B C18 H18C 109.5
C20 C19 H19A 109.5
C20 C19 H19B 109.5
H19A C19 H19B 109.5
C20 C19 H19C 109.5
H19A C19 H19C 109.5
H19B C19 H19C 109.5
C17 C20 C18 107.3(2)
C17 C20 C19 108.8(2)
C18 C20 C19 108.4(2)
C17 C20 P1 109.89(18)
C18 C20 P1 116.54(16)
C19 C20 P1 105.75(16)
C24 C21 H21A 109.5
C24 C21 H21B 109.5
H21A C21 H21B 109.5
C24 C21 H21C 109.5
H21A C21 H21C 109.5
H21B C21 H21C 109.5
C24 C22 H22A 109.5
C24 C22 H22B 109.5
H22A C22 H22B 109.5
C24 C22 H22C 109.5
H22A C22 H22C 109.5
H22B C22 H22C 109.5
C24 C23 H23A 109.5
C24 C23 H23B 109.5
H23A C23 H23B 109.5
C24 C23 H23C 109.5
H23A C23 H23C 109.5
H23B C23 H23C 109.5
C23 C24 C21 109.43(18)
C23 C24 C22 105.87(17)
C21 C24 C22 109.81(18)
C23 C24 P1 107.75(13)
C21 C24 P1 111.00(15)
C22 C24 P1 112.80(15)
F1 C25 C30 120.4(2)
F1 C25 C26 120.6(2)
C30 C25 C26 118.97(19)
F2 C26 C25 120.08(19)
F2 C26 C27 120.3(2)
C25 C26 C27 119.6(2)
F3 C27 C26 116.00(19)
F3 C27 C28 119.72(16)
C26 C27 C28 124.3(2)
C29 C28 C27 113.31(17)
C29 C28 B1 126.85(17)
C27 C28 B1 119.26(16)
F4 C29 C28 121.39(17)
F4 C29 C30 114.83(18)
C28 C29 C30 123.8(2)
F5 C30 C25 120.8(2)
F5 C30 C29 119.2(2)
C25 C30 C29 120.0(2)
C36 C31 C32 113.41(15)
C36 C31 B1 126.18(15)
C32 C31 B1 119.56(15)
F20 C32 C33 116.09(15)
F20 C32 C31 119.40(15)
C33 C32 C31 124.49(17)
F19 C33 C32 121.10(17)
F19 C33 C34 119.32(16)
C32 C33 C34 119.57(16)
F18 C34 C35 120.76(18)
F18 C34 C33 120.61(17)
C35 C34 C33 118.61(16)
F17 C35 C34 119.46(18)
F17 C35 C36 120.59(18)
C34 C35 C36 119.95(17)
F16 C36 C35 114.77(16)
F16 C36 C31 121.28(15)
C35 C36 C31 123.93(16)
F11 C37 C38 116.47(17)
F11 C37 C42 119.41(16)
C38 C37 C42 124.08(17)
F12 C38 C39 119.43(18)
F12 C38 C37 121.28(17)
C39 C38 C37 119.25(19)
F13 C39 C40 120.70(18)
F13 C39 C38 120.06(19)
C40 C39 C38 119.22(18)
F14 C40 C39 119.63(18)
F14 C40 C41 120.54(18)
C39 C40 C41 119.83(17)
F15 C41 C40 115.22(15)
F15 C41 C42 120.87(16)
C40 C41 C42 123.90(18)
C41 C42 C37 113.69(16)
C41 C42 B1 127.05(16)
C37 C42 B1 119.06(15)
F9 C43 C44 120.32(19)
F9 C43 C48 120.3(2)
C44 C43 C48 119.38(19)
F8 C44 C43 120.2(2)
F8 C44 C45 120.6(2)
C43 C44 C45 119.22(18)
F7 C45 C44 120.09(18)
F7 C45 C46 120.47(19)
C44 C45 C46 119.44(19)
F6 C46 C47 120.70(16)
F6 C46 C45 115.17(17)
C47 C46 C45 124.13(18)
C46 C47 C48 113.45(16)
C46 C47 B1 127.35(16)
C48 C47 B1 118.93(16)
F10 C48 C43 116.26(17)
F10 C48 C47 119.38(17)
C43 C48 C47 124.35(19)
C11 O1 Zr1 124.51(11)
C16 P1 C20 109.98(11)
C16 P1 C24 102.12(9)
C20 P1 C24 109.64(10)
C16 P1 Zr1 89.66(7)
C20 P1 Zr1 120.71(7)
C24 P1 Zr1 120.21(7)
O1 Zr1 C3 109.39(6)
O1 Zr1 C6 93.59(7)
C3 Zr1 C6 89.22(8)
O1 Zr1 C8 136.06(6)
C3 Zr1 C8 100.29(7)
C6 Zr1 C8 54.44(7)
O1 Zr1 C7 126.41(7)
C3 Zr1 C7 76.73(8)
C6 Zr1 C7 32.93(7)
C8 Zr1 C7 32.68(7)
O1 Zr1 C2 136.79(6)
C3 Zr1 C2 32.93(7)
C6 Zr1 C2 102.64(8)
C8 Zr1 C2 83.94(7)
C7 Zr1 C2 75.79(8)
O1 Zr1 C4 82.68(6)
C3 Zr1 C4 32.99(8)
C6 Zr1 C4 110.37(8)
C8 Zr1 C4 133.12(7)
C7 Zr1 C4 108.16(8)
C2 Zr1 C4 54.16(7)
O1 Zr1 C9 105.55(6)
C3 Zr1 C9 130.33(7)
C6 Zr1 C9 54.09(6)
C8 Zr1 C9 32.82(6)
C7 Zr1 C9 54.10(6)
C2 Zr1 C9 116.47(7)
C4 Zr1 C9 162.09(7)
O1 Zr1 C10 82.40(6)
C3 Zr1 C10 121.83(7)
C6 Zr1 C10 32.61(7)
C8 Zr1 C10 54.20(6)
C7 Zr1 C10 54.13(7)
C2 Zr1 C10 129.92(7)
C4 Zr1 C10 138.15(7)
C9 Zr1 C10 32.46(6)
O1 Zr1 C1 120.89(6)
C3 Zr1 C1 54.27(7)
C6 Zr1 C1 135.03(8)
C8 Zr1 C1 102.63(7)
C7 Zr1 C1 105.86(7)
C2 Zr1 C1 32.47(7)
C4 Zr1 C1 53.83(7)
C9 Zr1 C1 128.41(6)
C10 Zr1 C1 156.71(7)
O1 Zr1 C5 88.93(6)
C3 Zr1 C5 54.35(8)
C6 Zr1 C5 141.74(7)
C8 Zr1 C5 135.00(7)
C7 Zr1 C5 128.13(7)
C2 Zr1 C5 54.20(7)
C4 Zr1 C5 32.20(8)
C9 Zr1 C5 158.98(7)
C10 Zr1 C5 168.54(7)
C1 Zr1 C5 32.84(7)
O1 Zr1 P1 70.18(4)
C3 Zr1 P1 138.88(6)
C6 Zr1 P1 131.73(5)
C8 Zr1 P1 106.92(5)
C7 Zr1 P1 138.41(5)
C2 Zr1 P1 120.54(6)
C4 Zr1 P1 111.97(6)
C9 Zr1 P1 85.90(5)
C10 Zr1 P1 99.16(5)
C1 Zr1 P1 89.53(5)
C5 Zr1 P1 84.82(6)

loop_
_geom_bond_atom_site_label_1
_geom_bond_atom_site_label_2
_geom_bond_distance
B1 C47 1.650(3)
B1 C31 1.653(2)
B1 C42 1.656(3)
B1 C28 1.656(3)
C1 C2 1.406(3)
C1 C5 1.425(3)
C1 Zr1 2.517(2)
C1 H1 1.0000
C2 C3 1.415(3)
C2 Zr1 2.512(2)
C2 H2 1.0000
C3 C4 1.418(3)
C3 Zr1 2.481(2)
C3 H3 1.0000
C4 C5 1.397(3)
C4 Zr1 2.5122(19)
C4 H4 1.0000
C5 Zr1 2.524(2)
C5 H5 1.0000
C6 C10 1.406(3)
C6 C7 1.416(3)
C6 Zr1 2.492(2)
C6 H6 1.0000
C7 C8 1.407(3)
C7 Zr1 2.504(2)
C7 H7 1.0000
C8 C9 1.416(3)
C8 Zr1 2.4981(18)
C8 H8 1.0000
C9 C10 1.405(3)
C9 Zr1 2.5127(18)
C9 H9 1.0000
C10 Zr1 2.5156(18)
C10 H10 1.0000
C11 O1 1.360(3)
C11 C12 1.397(3)
C11 C16 1.403(3)
C12 C13 1.396(4)
C12 H12 0.9500
C13 C14 1.383(5)
C13 H13 0.9500
C14 C15 1.368(4)
C14 H14 0.9500
C15 C16 1.407(3)
C15 H15 0.9500
C16 P1 1.816(2)
C17 C20 1.532(4)
C17 H17A 0.9800
C17 H17B 0.9800
C17 H17C 0.9800
C18 C20 1.538(3)
C18 H18A 0.9800
C18 H18B 0.9800
C18 H18C 0.9800
C19 C20 1.540(4)
C19 H19A 0.9800
C19 H19B 0.9800
C19 H19C 0.9800
C20 P1 1.895(2)
C21 C24 1.537(3)
C21 H21A 0.9800
C21 H21B 0.9800
C21 H21C 0.9800
C22 C24 1.545(3)
C22 H22A 0.9800
C22 H22B 0.9800
C22 H22C 0.9800
C23 C24 1.536(3)
C23 H23A 0.9800
C23 H23B 0.9800
C23 H23C 0.9800
C24 P1 1.903(2)
C25 F1 1.348(2)
C25 C30 1.361(4)
C25 C26 1.373(4)
C26 F2 1.349(3)
C26 C27 1.377(3)
C27 F3 1.358(2)
C27 C28 1.395(3)
C28 C29 1.384(3)
C29 F4 1.351(2)
C29 C30 1.390(3)
C30 F5 1.344(2)
C31 C36 1.389(2)
C31 C32 1.392(2)
C32 F20 1.351(2)
C32 C33 1.376(2)
C33 F19 1.346(2)
C33 C34 1.382(3)
C34 F18 1.340(2)
C34 C35 1.373(3)
C35 F17 1.340(2)
C35 C36 1.385(3)
C36 F16 1.352(2)
C37 F11 1.349(2)
C37 C38 1.381(3)
C37 C42 1.392(3)
C38 F12 1.343(2)
C38 C39 1.377(3)
C39 F13 1.349(2)
C39 C40 1.368(3)
C40 F14 1.353(2)
C40 C41 1.380(3)
C41 F15 1.346(2)
C41 C42 1.389(2)
C43 F9 1.347(2)
C43 C44 1.373(4)
C43 C48 1.378(3)
C44 F8 1.347(2)
C44 C45 1.375(3)
C45 F7 1.340(2)
C45 C46 1.386(3)
C46 F6 1.348(2)
C46 C47 1.385(2)
C47 C48 1.394(3)
C48 F10 1.351(2)
O1 Zr1 1.9972(13)
P1 Zr1 2.8826(5)

loop_
_geom_torsion_atom_site_label_1
_geom_torsion_atom_site_label_2
_geom_torsion_atom_site_label_3
_geom_torsion_atom_site_label_4
_geom_torsion
C5 C1 C2 C3 1.3(2)
Zr1 C1 C2 C3 -64.94(14)
C5 C1 C2 Zr1 66.22(14)
C1 C2 C3 C4 -2.0(2)
Zr1 C2 C3 C4 -68.05(14)
C1 C2 C3 Zr1 66.02(14)
C2 C3 C4 C5 2.0(2)
Zr1 C3 C4 C5 -66.02(14)
C2 C3 C4 Zr1 68.05(14)
C3 C4 C5 C1 -1.2(2)
Zr1 C4 C5 C1 -65.92(14)
C3 C4 C5 Zr1 64.69(14)
C2 C1 C5 C4 0.0(2)
Zr1 C1 C5 C4 66.00(14)
C2 C1 C5 Zr1 -66.03(14)
C10 C6 C7 C8 1.7(2)
Zr1 C6 C7 C8 -65.72(15)
C10 C6 C7 Zr1 67.44(14)
C6 C7 C8 C9 -1.5(2)
Zr1 C7 C8 C9 -66.95(13)
C6 C7 C8 Zr1 65.48(15)
C7 C8 C9 C10 0.7(2)
Zr1 C8 C9 C10 -66.09(13)
C7 C8 C9 Zr1 66.77(14)
C8 C9 C10 C6 0.4(2)
Zr1 C9 C10 C6 -65.14(14)
C8 C9 C10 Zr1 65.52(13)
C7 C6 C10 C9 -1.3(2)
Zr1 C6 C10 C9 65.72(13)
C7 C6 C10 Zr1 -67.01(15)
O1 C11 C12 C13 -174.50(18)
C16 C11 C12 C13 4.7(3)
C11 C12 C13 C14 -2.1(3)
C12 C13 C14 C15 -1.3(4)
C13 C14 C15 C16 2.1(4)
O1 C11 C16 C15 175.32(17)
C12 C11 C16 C15 -3.9(3)
O1 C11 C16 P1 -1.7(2)
C12 C11 C16 P1 179.08(14)
C14 C15 C16 C11 0.5(3)
C14 C15 C16 P1 177.16(18)
F1 C25 C26 F2 -0.4(3)
C30 C25 C26 F2 -179.9(2)
F1 C25 C26 C27 178.98(19)
C30 C25 C26 C27 -0.5(3)
F2 C26 C27 F3 -1.3(3)
C25 C26 C27 F3 179.26(18)
F2 C26 C27 C28 178.90(18)
C25 C26 C27 C28 -0.5(3)
F3 C27 C28 C29 -177.93(16)
C26 C27 C28 C29 1.8(3)
F3 C27 C28 B1 -6.0(3)
C26 C27 C28 B1 173.73(18)
C47 B1 C28 C29 -18.5(2)
C31 B1 C28 C29 104.69(19)
C42 B1 C28 C29 -133.86(18)
C47 B1 C28 C27 170.84(16)
C31 B1 C28 C27 -65.99(19)
C42 B1 C28 C27 55.5(2)
C27 C28 C29 F4 178.02(16)
B1 C28 C29 F4 6.9(3)
C27 C28 C29 C30 -2.3(3)
B1 C28 C29 C30 -173.47(17)
F1 C25 C30 F5 -0.7(3)
C26 C25 C30 F5 178.81(19)
F1 C25 C30 C29 -179.44(18)
C26 C25 C30 C29 0.0(3)
F4 C29 C30 F5 2.4(3)
C28 C29 C30 F5 -177.29(17)
F4 C29 C30 C25 -178.81(18)
C28 C29 C30 C25 1.5(3)
C47 B1 C31 C36 -135.62(17)
C42 B1 C31 C36 -19.4(2)
C28 B1 C31 C36 103.50(19)
C47 B1 C31 C32 55.6(2)
C42 B1 C31 C32 171.82(14)
C28 B1 C31 C32 -65.27(18)
C36 C31 C32 F20 -177.19(14)
B1 C31 C32 F20 -7.0(2)
C36 C31 C32 C33 1.2(2)
B1 C31 C32 C33 171.36(16)
F20 C32 C33 F19 0.0(2)
C31 C32 C33 F19 -178.44(16)
F20 C32 C33 C34 178.86(15)
C31 C32 C33 C34 0.4(3)
F19 C33 C34 F18 -1.2(3)
C32 C33 C34 F18 179.94(17)
F19 C33 C34 C35 177.19(17)
C32 C33 C34 C35 -1.7(3)
F18 C34 C35 F17 0.4(3)
C33 C34 C35 F17 -178.01(18)
F18 C34 C35 C36 179.63(18)
C33 C34 C35 C36 1.3(3)
F17 C35 C36 F16 1.3(3)
C34 C35 C36 F16 -177.98(17)
F17 C35 C36 C31 179.76(17)
C34 C35 C36 C31 0.5(3)
C32 C31 C36 F16 176.71(15)
B1 C31 C36 F16 7.3(3)
C32 C31 C36 C35 -1.7(3)
B1 C31 C36 C35 -171.04(17)
F11 C37 C38 F12 1.5(3)
C42 C37 C38 F12 -176.22(18)
F11 C37 C38 C39 179.12(18)
C42 C37 C38 C39 1.4(3)
F12 C38 C39 F13 -0.7(3)
C37 C38 C39 F13 -178.30(19)
F12 C38 C39 C40 177.85(19)
C37 C38 C39 C40 0.2(3)
F13 C39 C40 F14 -1.3(3)
C38 C39 C40 F14 -179.82(18)
F13 C39 C40 C41 177.56(18)
C38 C39 C40 C41 -0.9(3)
F14 C40 C41 F15 -0.8(3)
C39 C40 C41 F15 -179.66(18)
F14 C40 C41 C42 179.03(17)
C39 C40 C41 C42 0.2(3)
F15 C41 C42 C37 -178.93(16)
C40 C41 C42 C37 1.3(3)
F15 C41 C42 B1 -4.2(3)
C40 C41 C42 B1 176.00(17)
F11 C37 C42 C41 -179.71(15)
C38 C37 C42 C41 -2.0(3)
F11 C37 C42 B1 5.1(2)
C38 C37 C42 B1 -177.24(18)
C47 B1 C42 C41 -105.23(19)
C31 B1 C42 C41 130.59(18)
C28 B1 C42 C41 16.1(2)
C47 B1 C42 C37 69.27(19)
C31 B1 C42 C37 -54.9(2)
C28 B1 C42 C37 -169.37(15)
F9 C43 C44 F8 0.7(3)
C48 C43 C44 F8 -179.24(18)
F9 C43 C44 C45 179.19(18)
C48 C43 C44 C45 -0.7(3)
F8 C44 C45 F7 -0.6(3)
C43 C44 C45 F7 -179.10(18)
F8 C44 C45 C46 179.05(17)
C43 C44 C45 C46 0.5(3)
F7 C45 C46 F6 -1.2(3)
C44 C45 C46 F6 179.12(17)
F7 C45 C46 C47 178.53(17)
C44 C45 C46 C47 -1.1(3)
F6 C46 C47 C48 -178.55(16)
C45 C46 C47 C48 1.7(3)
F6 C46 C47 B1 -4.6(3)
C45 C46 C47 B1 175.61(17)
C31 B1 C47 C46 17.0(3)
C42 B1 C47 C46 -105.46(19)
C28 B1 C47 C46 131.28(18)
C31 B1 C47 C48 -169.41(16)
C42 B1 C47 C48 68.15(19)
C28 B1 C47 C48 -55.1(2)
F9 C43 C48 F10 0.5(3)
C44 C43 C48 F10 -179.57(17)
F9 C43 C48 C47 -178.42(18)
C44 C43 C48 C47 1.5(3)
C46 C47 C48 F10 179.20(16)
B1 C47 C48 F10 4.7(3)
C46 C47 C48 C43 -1.9(3)
B1 C47 C48 C43 -176.37(18)
C12 C11 O1 Zr1 -135.51(15)
C16 C11 O1 Zr1 45.3(2)
C11 C16 P1 C20 -144.91(15)
C15 C16 P1 C20 38.3(2)
C11 C16 P1 C24 98.74(16)
C15 C16 P1 C24 -78.1(2)
C11 C16 P1 Zr1 -22.15(15)
C15 C16 P1 Zr1 161.05(18)
C17 C20 P1 C16 41.52(19)
C18 C20 P1 C16 -80.7(2)
C19 C20 P1 C16 158.81(17)
C17 C20 P1 C24 153.04(16)
C18 C20 P1 C24 30.8(3)
C19 C20 P1 C24 -89.66(18)
C17 C20 P1 Zr1 -60.52(19)
C18 C20 P1 Zr1 177.25(19)
C19 C20 P1 Zr1 56.8(2)
C23 C24 P1 C16 -68.11(15)
C21 C24 P1 C16 172.09(15)
C22 C24 P1 C16 48.37(18)
C23 C24 P1 C20 175.30(14)
C21 C24 P1 C20 55.50(18)
C22 C24 P1 C20 -68.22(19)
C23 C24 P1 Zr1 28.66(16)
C21 C24 P1 Zr1 -91.14(15)
C22 C24 P1 Zr1 145.15(14)
C11 O1 Zr1 C3 92.02(15)
C11 O1 Zr1 C6 -177.54(14)
C11 O1 Zr1 C8 -138.32(14)
C11 O1 Zr1 C7 179.57(13)
C11 O1 Zr1 C2 69.70(17)
C11 O1 Zr1 C4 72.37(15)
C11 O1 Zr1 C9 -123.88(14)
C11 O1 Zr1 C10 -146.84(15)
C11 O1 Zr1 C1 32.74(16)
C11 O1 Zr1 C5 40.67(15)
C11 O1 Zr1 P1 -44.21(13)
C2 C3 Zr1 O1 -151.41(13)
C4 C3 Zr1 O1 -37.79(14)
C2 C3 Zr1 C6 115.06(14)
C4 C3 Zr1 C6 -131.32(14)
C2 C3 Zr1 C8 61.47(15)
C4 C3 Zr1 C8 175.10(13)
C2 C3 Zr1 C7 84.29(15)
C4 C3 Zr1 C7 -162.09(14)
C4 C3 Zr1 C2 113.6(2)
C2 C3 Zr1 C4 -113.6(2)
C2 C3 Zr1 C9 76.40(16)
C4 C3 Zr1 C9 -169.97(12)
C2 C3 Zr1 C10 115.53(14)
C4 C3 Zr1 C10 -130.85(13)
C2 C3 Zr1 C1 -36.75(13)
C4 C3 Zr1 C1 76.87(14)
C2 C3 Zr1 C5 -77.48(15)
C4 C3 Zr1 C5 36.14(13)
C2 C3 Zr1 P1 -69.66(16)
C4 C3 Zr1 P1 43.96(16)
C10 C6 Zr1 O1 69.88(12)
C7 C6 Zr1 O1 -175.72(11)
C10 C6 Zr1 C3 179.26(13)
C7 C6 Zr1 C3 -66.34(12)
C10 C6 Zr1 C8 -77.48(12)
C7 C6 Zr1 C8 36.92(11)
C10 C6 Zr1 C7 -114.40(16)
C10 C6 Zr1 C2 -150.43(12)
C7 C6 Zr1 C2 -36.03(12)
C10 C6 Zr1 C4 153.40(12)
C7 C6 Zr1 C4 -92.20(12)
C10 C6 Zr1 C9 -36.75(11)
C7 C6 Zr1 C9 77.65(12)
C7 C6 Zr1 C10 114.40(16)
C10 C6 Zr1 C1 -147.88(12)
C7 C6 Zr1 C1 -33.48(15)
C10 C6 Zr1 C5 162.70(12)
C7 C6 Zr1 C5 -82.90(15)
C10 C6 Zr1 P1 3.42(15)
C7 C6 Zr1 P1 117.82(11)
C7 C8 Zr1 O1 -88.09(14)
C9 C8 Zr1 O1 26.32(15)
C7 C8 Zr1 C3 44.34(14)
C9 C8 Zr1 C3 158.75(12)
C7 C8 Zr1 C6 -37.22(13)
C9 C8 Zr1 C6 77.19(13)
C9 C8 Zr1 C7 114.41(18)
C7 C8 Zr1 C2 73.04(13)
C9 C8 Zr1 C2 -172.55(13)
C7 C8 Zr1 C4 48.00(16)
C9 C8 Zr1 C4 162.41(11)
C7 C8 Zr1 C9 -114.41(18)
C7 C8 Zr1 C10 -77.66(14)
C9 C8 Zr1 C10 36.75(11)
C7 C8 Zr1 C1 99.76(13)
C9 C8 Zr1 C1 -145.83(12)
C7 C8 Zr1 C5 93.33(16)
C9 C8 Zr1 C5 -152.26(12)
C7 C8 Zr1 P1 -166.84(12)
C9 C8 Zr1 P1 -52.43(12)
C8 C7 Zr1 O1 120.49(12)
C6 C7 Zr1 O1 5.31(14)
C8 C7 Zr1 C3 -135.04(14)
C6 C7 Zr1 C3 109.78(12)
C8 C7 Zr1 C6 115.17(17)
C6 C7 Zr1 C8 -115.17(17)
C8 C7 Zr1 C2 -101.13(13)
C6 C7 Zr1 C2 143.69(12)
C8 C7 Zr1 C4 -145.19(12)
C6 C7 Zr1 C4 99.63(12)
C8 C7 Zr1 C9 37.54(12)
C6 C7 Zr1 C9 -77.63(12)
C8 C7 Zr1 C10 77.90(13)
C6 C7 Zr1 C10 -37.28(11)
C8 C7 Zr1 C1 -88.73(13)
C6 C7 Zr1 C1 156.09(11)
C8 C7 Zr1 C5 -116.19(13)
C6 C7 Zr1 C5 128.64(12)
C8 C7 Zr1 P1 19.16(17)
C6 C7 Zr1 P1 -96.01(12)
C1 C2 Zr1 O1 -73.95(15)
C3 C2 Zr1 O1 41.24(18)
C1 C2 Zr1 C3 -115.20(19)
C1 C2 Zr1 C6 176.64(12)
C3 C2 Zr1 C6 -68.17(15)
C1 C2 Zr1 C8 125.18(13)
C3 C2 Zr1 C8 -119.62(15)
C1 C2 Zr1 C7 157.37(14)
C3 C2 Zr1 C7 -87.43(15)
C1 C2 Zr1 C4 -77.22(14)
C3 C2 Zr1 C4 37.98(14)
C1 C2 Zr1 C9 120.68(12)
C3 C2 Zr1 C9 -124.12(14)
C1 C2 Zr1 C10 156.35(11)
C3 C2 Zr1 C10 -88.45(15)
C3 C2 Zr1 C1 115.20(19)
C1 C2 Zr1 C5 -37.22(12)
C3 C2 Zr1 C5 77.98(15)
C1 C2 Zr1 P1 19.09(14)
C3 C2 Zr1 P1 134.28(13)
C5 C4 Zr1 O1 -99.70(13)
C3 C4 Zr1 O1 144.35(14)
C5 C4 Zr1 C3 115.95(18)
C5 C4 Zr1 C6 169.18(13)
C3 C4 Zr1 C6 53.23(15)
C5 C4 Zr1 C8 109.33(14)
C3 C4 Zr1 C8 -6.62(18)
C5 C4 Zr1 C7 134.30(13)
C3 C4 Zr1 C7 18.36(15)
C5 C4 Zr1 C2 78.05(14)
C3 C4 Zr1 C2 -37.90(13)
C5 C4 Zr1 C9 141.5(2)
C3 C4 Zr1 C9 25.6(3)
C5 C4 Zr1 C10 -169.62(12)
C3 C4 Zr1 C10 74.44(16)
C5 C4 Zr1 C1 37.61(12)
C3 C4 Zr1 C1 -78.33(14)
C3 C4 Zr1 C5 -115.95(18)
C5 C4 Zr1 P1 -34.57(13)
C3 C4 Zr1 P1 -150.51(12)
C10 C9 Zr1 O1 -46.10(12)
C8 C9 Zr1 O1 -161.38(11)
C10 C9 Zr1 C3 87.38(14)
C8 C9 Zr1 C3 -27.89(15)
C10 C9 Zr1 C6 36.93(12)
C8 C9 Zr1 C6 -78.34(13)
C10 C9 Zr1 C8 115.27(17)
C10 C9 Zr1 C7 77.90(13)
C8 C9 Zr1 C7 -37.37(12)
C10 C9 Zr1 C2 123.55(12)
C8 C9 Zr1 C2 8.28(14)
C10 C9 Zr1 C4 69.4(3)
C8 C9 Zr1 C4 -45.8(3)
C8 C9 Zr1 C10 -115.27(17)
C10 C9 Zr1 C1 159.66(12)
C8 C9 Zr1 C1 44.39(15)
C10 C9 Zr1 C5 -178.15(18)
C8 C9 Zr1 C5 66.6(2)
C10 C9 Zr1 P1 -114.21(11)
C8 C9 Zr1 P1 130.52(11)
C9 C10 Zr1 O1 135.54(12)
C6 C10 Zr1 O1 -109.01(13)
C9 C10 Zr1 C3 -116.32(12)
C6 C10 Zr1 C3 -0.87(15)
C9 C10 Zr1 C6 -115.45(18)
C9 C10 Zr1 C8 -37.18(11)
C6 C10 Zr1 C8 78.27(13)
C9 C10 Zr1 C7 -77.79(13)
C6 C10 Zr1 C7 37.66(12)
C9 C10 Zr1 C2 -76.56(14)
C6 C10 Zr1 C2 38.89(15)
C9 C10 Zr1 C4 -154.44(12)
C6 C10 Zr1 C4 -38.99(17)
C6 C10 Zr1 C9 115.45(18)
C9 C10 Zr1 C1 -43.6(2)
C6 C10 Zr1 C1 71.9(2)
C9 C10 Zr1 C5 176.7(3)
C6 C10 Zr1 C5 -67.9(4)
C9 C10 Zr1 P1 67.14(11)
C6 C10 Zr1 P1 -177.42(11)
C2 C1 Zr1 O1 129.94(12)
C5 C1 Zr1 O1 14.74(16)
C2 C1 Zr1 C3 37.29(13)
C5 C1 Zr1 C3 -77.92(15)
C2 C1 Zr1 C6 -4.65(17)
C5 C1 Zr1 C6 -119.86(14)
C2 C1 Zr1 C8 -56.40(13)
C5 C1 Zr1 C8 -171.60(13)
C2 C1 Zr1 C7 -22.81(14)
C5 C1 Zr1 C7 -138.02(14)
C5 C1 Zr1 C2 -115.21(19)
C2 C1 Zr1 C4 78.35(14)
C5 C1 Zr1 C4 -36.86(14)
C2 C1 Zr1 C9 -79.26(14)
C5 C1 Zr1 C9 165.53(13)
C2 C1 Zr1 C10 -51.1(2)
C5 C1 Zr1 C10 -166.31(16)
C2 C1 Zr1 C5 115.21(19)
C2 C1 Zr1 P1 -163.64(12)
C5 C1 Zr1 P1 81.15(13)
C4 C5 Zr1 O1 77.92(13)
C1 C5 Zr1 O1 -167.39(14)
C4 C5 Zr1 C3 -37.05(13)
C1 C5 Zr1 C3 77.65(14)
C4 C5 Zr1 C6 -16.52(19)
C1 C5 Zr1 C6 98.18(16)
C4 C5 Zr1 C8 -103.07(14)
C1 C5 Zr1 C8 11.62(19)
C4 C5 Zr1 C7 -59.82(15)
C1 C5 Zr1 C7 54.87(17)
C4 C5 Zr1 C2 -77.91(14)
C1 C5 Zr1 C2 36.79(12)
C1 C5 Zr1 C4 114.7(2)
C4 C5 Zr1 C9 -147.77(18)
C1 C5 Zr1 C9 -33.1(3)
C4 C5 Zr1 C10 37.2(4)
C1 C5 Zr1 C10 151.9(3)
C4 C5 Zr1 C1 -114.7(2)
C4 C5 Zr1 P1 148.11(13)
C1 C5 Zr1 P1 -97.20(13)
C16 P1 Zr1 O1 29.74(7)
C20 P1 Zr1 O1 142.93(11)
C24 P1 Zr1 O1 -74.12(8)
C16 P1 Zr1 C3 -67.37(10)
C20 P1 Zr1 C3 45.82(13)
C24 P1 Zr1 C3 -171.22(11)
C16 P1 Zr1 C6 106.30(9)
C20 P1 Zr1 C6 -140.50(12)
C24 P1 Zr1 C6 2.45(11)
C16 P1 Zr1 C8 163.40(8)
C20 P1 Zr1 C8 -83.41(11)
C24 P1 Zr1 C8 59.55(9)
C16 P1 Zr1 C7 152.73(10)
C20 P1 Zr1 C7 -94.08(13)
C24 P1 Zr1 C7 48.87(12)
C16 P1 Zr1 C2 -103.65(8)
C20 P1 Zr1 C2 9.54(12)
C24 P1 Zr1 C2 152.50(10)
C16 P1 Zr1 C4 -43.32(8)
C20 P1 Zr1 C4 69.88(12)
C24 P1 Zr1 C4 -147.17(9)
C16 P1 Zr1 C9 137.89(8)
C20 P1 Zr1 C9 -108.92(11)
C24 P1 Zr1 C9 34.04(9)
C16 P1 Zr1 C10 108.17(8)
C20 P1 Zr1 C10 -138.64(11)
C24 P1 Zr1 C10 4.31(9)
C16 P1 Zr1 C1 -93.54(8)
C20 P1 Zr1 C1 19.65(11)
C24 P1 Zr1 C1 162.61(9)
C16 P1 Zr1 C5 -60.99(8)
C20 P1 Zr1 C5 52.20(11)
C24 P1 Zr1 C5 -164.84(9)
